data_7237102
loop_
_publ_author_name
'Srinivas, Katam'
'Prabusankar, Ganesan'

_publ_section_title
;
 Role of C, S, Se and P donor ligands in copper(i) mediated C--N and C--Si
 bond formation reactions
;
_journal_issue 56
_journal_name_full 'RSC Advances'
_journal_page_first 32269
_journal_paper_doi 10.1039/C8RA06057F
_journal_volume 8
_journal_year 2018
_chemical_formula_moiety 'C21 H24 Cl Cu N2 S'
_chemical_formula_sum 'C21 H24 Cl Cu N2 S'
_chemical_formula_weight 435.50
_space_group_crystal_system monoclinic
_space_group_IT_number 14
_space_group_name_Hall '-P 2ybc'
_space_group_name_H-M_alt 'P 1 21/c 1'
_symmetry_Int_Tables_number 14
_atom_sites_solution_primary direct
_audit_creation_date 2017-09-02
_audit_creation_method
;
Olex2 1.2
(compiled 2016.02.19 svn.r3266 for OlexSys, GUI svn.r5155)
;
_audit_update_record
;
2018-07-11 deposited with the CCDC.
2018-09-03 downloaded from the CCDC.
;
_cell_angle_alpha 90
_cell_angle_beta 113.378(5)
_cell_angle_gamma 90
_cell_formula_units_Z 4
_cell_length_a 11.0627(5)
_cell_length_b 15.3677(6)
_cell_length_c 13.7074(6)
_cell_measurement_reflns_used 2277
_cell_measurement_temperature 298
_cell_measurement_theta_max 70.7310
_cell_measurement_theta_min 4.3520
_cell_volume 2139.06(18)
_computing_cell_refinement
;
CrysAlisPro, Agilent Technologies,
Version 1.171.37.35 (release 13-08-2014 CrysAlis171 .NET)
(compiled Aug 13 2014,18:06:01)
;
_computing_data_collection
;
CrysAlisPro, Agilent Technologies,
Version 1.171.37.35 (release 13-08-2014 CrysAlis171 .NET)
(compiled Aug 13 2014,18:06:01)
;
_computing_data_reduction
;
CrysAlisPro, Agilent Technologies,
Version 1.171.37.35 (release 13-08-2014 CrysAlis171 .NET)
(compiled Aug 13 2014,18:06:01)
;
_computing_molecular_graphics 'Olex2 (Dolomanov et al., 2009)'
_computing_publication_material 'Olex2 (Dolomanov et al., 2009)'
_computing_structure_refinement 'olex2.refine (Bourhis et al., 2015)'
_computing_structure_solution 'SIR2004 (Burla et al., 2007)'
_diffrn_ambient_temperature 298
_diffrn_detector 'CCD plate'
_diffrn_detector_area_resol_mean 16.1293
_diffrn_detector_type Eos
_diffrn_measured_fraction_theta_full 1.0000
_diffrn_measured_fraction_theta_max 1.0000
_diffrn_measurement_details
;
#__ type_ start__ end____ width___ exp.time_
  1 omega   -5.00   25.00   1.0000    1.5000
omega____ theta____ kappa____ phi______ frames
    -        0.0000   77.0000 -120.0000 30

#__ type_ start__ end____ width___ exp.time_
  2 omega  -49.00   29.00   1.0000    3.0700
omega____ theta____ kappa____ phi______ frames
    -      -33.5000   57.0000   90.0000 78

#__ type_ start__ end____ width___ exp.time_
  3 omega   24.00   91.00   1.0000    3.0700
omega____ theta____ kappa____ phi______ frames
    -       54.0000  -19.0000  150.0000 67

#__ type_ start__ end____ width___ exp.time_
  4 omega   68.00   95.00   1.0000    3.0700
omega____ theta____ kappa____ phi______ frames
    -       54.0000 -124.0000  124.0000 27

#__ type_ start__ end____ width___ exp.time_
  5 omega   23.00   48.00   1.0000    3.0700
omega____ theta____ kappa____ phi______ frames
    -       54.0000 -124.0000  124.0000 25

#__ type_ start__ end____ width___ exp.time_
  6 omega  -16.00   19.00   1.0000    3.0700
omega____ theta____ kappa____ phi______ frames
    -       54.0000  -19.0000  150.0000 35

#__ type_ start__ end____ width___ exp.time_
  7 omega   36.00   65.00   1.0000    3.0700
omega____ theta____ kappa____ phi______ frames
    -       54.0000   57.0000  -30.0000 29

#__ type_ start__ end____ width___ exp.time_
  8 omega   60.00   99.00   1.0000    3.0700
omega____ theta____ kappa____ phi______ frames
    -      108.0000  -50.0000   60.0000 39

#__ type_ start__ end____ width___ exp.time_
  9 omega   45.00   80.00   1.0000    3.0700
omega____ theta____ kappa____ phi______ frames
    -      108.0000  -38.0000   30.0000 35

#__ type_ start__ end____ width___ exp.time_
 10 omega   46.00   73.00   1.0000    3.0700
omega____ theta____ kappa____ phi______ frames
    -      108.0000  -25.0000   30.0000 27

#__ type_ start__ end____ width___ exp.time_
 11 omega   47.00   78.00   1.0000    3.0700
omega____ theta____ kappa____ phi______ frames
    -      108.0000  -25.0000 -150.0000 31

#__ type_ start__ end____ width___ exp.time_
 12 omega   37.00  111.00   1.0000    3.0700
omega____ theta____ kappa____ phi______ frames
    -      108.0000 -111.0000 -150.0000 74

#__ type_ start__ end____ width___ exp.time_
 13 omega   50.00   82.00   1.0000    3.0700
omega____ theta____ kappa____ phi______ frames
    -      108.0000  -38.0000 -120.0000 32

#__ type_ start__ end____ width___ exp.time_
 14 omega   97.00  164.00   1.0000    3.0700
omega____ theta____ kappa____ phi______ frames
    -      108.0000   56.0000  -29.0000 67
;
_diffrn_measurement_device 'four-circle diffractometer'
_diffrn_measurement_device_type 'SuperNova, Dual, Cu at zero, Eos'
_diffrn_measurement_method '\w scans'
_diffrn_orient_matrix_UB_11 0.0286885000
_diffrn_orient_matrix_UB_12 0.0956321000
_diffrn_orient_matrix_UB_13 -0.0171368000
_diffrn_orient_matrix_UB_21 -0.0546980000
_diffrn_orient_matrix_UB_22 0.0290397000
_diffrn_orient_matrix_UB_23 0.0821440000
_diffrn_orient_matrix_UB_31 0.1384988000
_diffrn_orient_matrix_UB_32 -0.0084057000
_diffrn_orient_matrix_UB_33 0.0891226000
_diffrn_radiation_monochromator mirror
_diffrn_radiation_probe x-ray
_diffrn_radiation_type 'Cu K\a'
_diffrn_radiation_wavelength 1.54184
_diffrn_reflns_av_R_equivalents 0.0214
_diffrn_reflns_av_unetI/netI 0.0369
_diffrn_reflns_limit_h_max 13
_diffrn_reflns_limit_h_min -12
_diffrn_reflns_limit_k_max 10
_diffrn_reflns_limit_k_min -18
_diffrn_reflns_limit_l_max 16
_diffrn_reflns_limit_l_min -14
_diffrn_reflns_number 5620
_diffrn_reflns_theta_full 70.9745
_diffrn_reflns_theta_max 70.97
_diffrn_reflns_theta_min 4.35
_diffrn_source 'sealed X-ray tube'
_diffrn_source_type 'SuperNova (Cu) X-ray Source'
_exptl_absorpt_coefficient_mu 3.540
_exptl_absorpt_correction_T_max 1.00000
_exptl_absorpt_correction_T_min 0.77068
_exptl_absorpt_correction_type multi-scan
_exptl_absorpt_process_details
;
CrysAlisPro, Agilent Technologies,
Version 1.171.37.35 (release 13-08-2014 CrysAlis171 .NET)
(compiled Aug 13 2014,18:06:01)
Empirical absorption correction using spherical harmonics,
 implemented in SCALE3 ABSPACK scaling algorithm.
;
_exptl_crystal_colour colourless
_exptl_crystal_colour_primary colourless
_exptl_crystal_density_diffrn 1.3522
_exptl_crystal_description block
_exptl_crystal_F_000 900.6827
_exptl_crystal_size_max 0.25
_exptl_crystal_size_mid 0.23
_exptl_crystal_size_min 0.19
_refine_diff_density_max 0.6079
_refine_diff_density_min -0.2990
_refine_diff_density_rms 0.0922
_refine_ls_d_res_high 0.8155
_refine_ls_d_res_low 10.1545
_refine_ls_extinction_expression Fc^*^=kFc[1+0.001xFc^2^\l^3^/sin(2\q)]^-1/4^
_refine_ls_goodness_of_fit_ref 1.0623
_refine_ls_hydrogen_treatment constr
_refine_ls_matrix_type full
_refine_ls_number_constraints 36
_refine_ls_number_parameters 238
_refine_ls_number_reflns 3448
_refine_ls_number_restraints 0
_refine_ls_restrained_S_all 1.0623
_refine_ls_R_factor_all 0.0656
_refine_ls_R_factor_gt 0.0506
_refine_ls_shift/su_max 0.0002
_refine_ls_shift/su_mean 0.0000
_refine_ls_structure_factor_coef Fsqd
_refine_ls_weighting_details 'w=1/[\s^2^(Fo^2^)+(0.1022P)^2^+0.1605P] where P=(Fo^2^+2Fc^2^)/3'
_refine_ls_weighting_scheme calc
_refine_ls_wR_factor_gt 0.1450
_refine_ls_wR_factor_ref 0.1700
_reflns_Friedel_coverage 0.0
_reflns_limit_h_max 11
_reflns_limit_h_min -13
_reflns_limit_k_max 18
_reflns_limit_k_min 0
_reflns_limit_l_max 16
_reflns_limit_l_min 0
_reflns_number_gt 2713
_reflns_number_total 3448
_reflns_threshold_expression I>=2u(I)
_cod_data_source_file c8ra06057f2.cif
_cod_data_source_block 1
_cod_database_code 7237102
_reflns_odcompleteness_completeness 86.07
_reflns_odcompleteness_iscentric 1
_reflns_odcompleteness_theta 66.97
_olex2_refinement_description
;
1. Fixed Uiso
 At 1.2 times of:
  All C(H) groups, {H10a,H10b,H10c} of C10, {H20a,H20b,H20c} of C20, {H11a,
  H11b,H11c} of C11
 At 1.5 times of:
  {H12a,H12b,H12c} of C12, {H19a,H19b,H19c} of C19, {H21a,H21b,H21c} of C21
2.a Riding coordinates:
 C10(H10a,H10b,H10c), C11(H11a,H11b,H11c), C20(H20a,H20b,H20c)
2.b Aromatic/amide H refined with riding coordinates:
 C2(H2), C3(H3), C6(H6), C8(H8), C15(H15), C17(H17)
2.c Idealised Me refined as rotating group:
 C12(H12a,H12b,H12c), C19(H19a,H19b,H19c), C21(H21a,H21b,H21c)
;
_olex2_submission_special_instructions 'No special instructions were received'

loop_
_space_group_symop_id
_space_group_symop_operation_xyz
1 x,y,z
2 -x,y+1/2,-z+1/2
3 -x,-y,-z
4 x,-y-1/2,z-1/2

loop_
_atom_site_label
_atom_site_type_symbol
_atom_site_fract_x
_atom_site_fract_y
_atom_site_fract_z
_atom_site_U_iso_or_equiv
_atom_site_adp_type
_atom_site_occupancy
_atom_site_refinement_flags_posn
Cu1 Cu 0.68296(5) 0.31041(4) 0.60280(5) 0.0703(3) Uani 1.000000 .
Cl1 Cl 0.87811(11) 0.35500(11) 0.65913(13) 0.1145(5) Uani 1.000000 .
S1 S 0.49471(10) 0.26325(9) 0.58605(7) 0.0782(4) Uani 1.000000 .
N1 N 0.4217(3) 0.27285(18) 0.3689(2) 0.0517(6) Uani 1.000000 .
N2 N 0.2818(3) 0.20755(18) 0.4184(2) 0.0509(6) Uani 1.000000 .
C1 C 0.3998(3) 0.2483(2) 0.4550(2) 0.0512(7) Uani 1.000000 .
C2 C 0.3150(4) 0.2480(2) 0.2775(2) 0.0594(9) Uani 1.000000 .
H2 H 0.3058(4) 0.2577(2) 0.2079(2) 0.0713(11) Uiso 1.000000 R
C3 C 0.2281(4) 0.2079(2) 0.3075(3) 0.0579(8) Uani 1.000000 .
H3 H 0.1474(4) 0.1846(2) 0.2630(3) 0.0695(10) Uiso 1.000000 R
C4 C 0.2155(3) 0.1738(2) 0.4820(3) 0.0533(8) Uani 1.000000 .
C5 C 0.2464(4) 0.0904(2) 0.5241(3) 0.0649(9) Uani 1.000000 .
C6 C 0.1755(4) 0.0591(3) 0.5808(3) 0.0736(11) Uani 1.000000 .
H6 H 0.1945(4) 0.0038(3) 0.6105(3) 0.0883(13) Uiso 1.000000 R
C7 C 0.0790(4) 0.1065(3) 0.5944(3) 0.0720(11) Uani 1.000000 .
C8 C 0.0521(4) 0.1896(3) 0.5521(3) 0.0700(11) Uani 1.000000 .
H8 H -0.0132(4) 0.2224(3) 0.5613(3) 0.0840(13) Uiso 1.000000 R
C9 C 0.1213(4) 0.2247(3) 0.4958(3) 0.0606(9) Uani 1.000000 .
C10 C 0.3548(5) 0.0389(3) 0.5123(4) 0.0947(15) Uani 1.000000 .
H10a H 0.4105(5) 0.0754(3) 0.4911(4) 0.1136(18) Uiso 1.000000 R
H10b H 0.3186(5) -0.0066(3) 0.4608(4) 0.1136(18) Uiso 1.000000 R
H10c H 0.4054(5) 0.0137(3) 0.5804(4) 0.1136(18) Uiso 1.000000 R
C11 C 0.0019(5) 0.0712(4) 0.6559(4) 0.1028(18) Uani 1.000000 .
H11a H -0.0349(5) 0.1157(4) 0.6851(4) 0.123(2) Uiso 1.000000 R
H11b H 0.0636(5) 0.0372(4) 0.7126(4) 0.123(2) Uiso 1.000000 R
H11c H -0.0673(5) 0.0342(4) 0.6101(4) 0.123(2) Uiso 1.000000 R
C12 C 0.0949(5) 0.3159(3) 0.4528(4) 0.0852(13) Uani 1.000000 .
H12a H 0.038(3) 0.3448(9) 0.480(2) 0.128(2) Uiso 1.000000 GR
H12b H 0.1765(6) 0.3471(8) 0.474(3) 0.128(2) Uiso 1.000000 GR
H12c H 0.053(3) 0.3140(3) 0.3766(4) 0.128(2) Uiso 1.000000 GR
C13 C 0.5269(3) 0.3262(2) 0.3671(2) 0.0499(7) Uani 1.000000 .
C14 C 0.6363(3) 0.2875(2) 0.3598(2) 0.0519(7) Uani 1.000000 .
C15 C 0.7293(4) 0.3415(2) 0.3479(3) 0.0595(8) Uani 1.000000 .
H15 H 0.8029(4) 0.3167(2) 0.3422(3) 0.0714(10) Uiso 1.000000 R
C16 C 0.7170(4) 0.4311(2) 0.3440(3) 0.0637(9) Uani 1.000000 .
C17 C 0.6057(4) 0.4673(2) 0.3522(3) 0.0636(9) Uani 1.000000 .
H17 H 0.5968(4) 0.5275(2) 0.3505(3) 0.0763(11) Uiso 1.000000 R
C18 C 0.5086(4) 0.4167(2) 0.3627(3) 0.0574(8) Uani 1.000000 .
C19 C 0.6551(4) 0.1903(2) 0.3667(3) 0.0666(10) Uani 1.000000 .
H19a H 0.660(3) 0.1702(3) 0.4346(10) 0.0998(15) Uiso 1.000000 GR
H19b H 0.5820(15) 0.1629(2) 0.3113(15) 0.0998(15) Uiso 1.000000 GR
H19c H 0.7351(16) 0.1758(3) 0.359(2) 0.0998(15) Uiso 1.000000 GR
C20 C 0.8191(5) 0.4882(3) 0.3312(4) 0.0921(15) Uani 1.000000 .
H20a H 0.8687(5) 0.5154(3) 0.3984(4) 0.1105(18) Uiso 1.000000 R
H20b H 0.7802(5) 0.5322(3) 0.2782(4) 0.1105(18) Uiso 1.000000 R
H20c H 0.8766(5) 0.4526(3) 0.3109(4) 0.1105(18) Uiso 1.000000 R
C21 C 0.3876(4) 0.4564(3) 0.3692(4) 0.0772(11) Uani 1.000000 .
H21a H 0.3106(4) 0.4281(14) 0.3192(18) 0.1158(17) Uiso 1.000000 GR
H21b H 0.3909(15) 0.4489(18) 0.4398(8) 0.1158(17) Uiso 1.000000 GR
H21c H 0.3843(17) 0.5173(5) 0.353(2) 0.1158(17) Uiso 1.000000 GR

loop_
_atom_site_aniso_label
_atom_site_aniso_U_11
_atom_site_aniso_U_22
_atom_site_aniso_U_33
_atom_site_aniso_U_12
_atom_site_aniso_U_13
_atom_site_aniso_U_23
Cu1 0.0459(4) 0.0893(5) 0.0685(4) -0.0015(3) 0.0149(3) -0.0140(3)
Cl1 0.0460(7) 0.1543(12) 0.1327(11) -0.0094(7) 0.0243(7) -0.0507(10)
S1 0.0604(6) 0.1276(9) 0.0412(5) -0.0280(6) 0.0144(5) -0.0023(5)
N1 0.0466(16) 0.0644(15) 0.0420(13) -0.0064(13) 0.0153(12) -0.0018(11)
N2 0.0421(16) 0.0639(15) 0.0459(14) -0.0032(13) 0.0166(13) 0.0001(12)
C1 0.046(2) 0.0652(18) 0.0423(15) -0.0020(15) 0.0177(15) -0.0001(14)
C2 0.053(2) 0.081(2) 0.0377(15) -0.0050(18) 0.0115(16) -0.0053(15)
C3 0.046(2) 0.079(2) 0.0438(16) -0.0045(17) 0.0119(16) -0.0058(15)
C4 0.0457(19) 0.0667(19) 0.0480(16) -0.0077(16) 0.0191(15) -0.0024(14)
C5 0.068(2) 0.066(2) 0.067(2) -0.0032(18) 0.033(2) 0.0018(17)
C6 0.081(3) 0.072(2) 0.072(2) -0.012(2) 0.034(2) 0.0018(19)
C7 0.063(3) 0.101(3) 0.0537(19) -0.030(2) 0.0245(19) -0.0119(19)
C8 0.043(2) 0.109(3) 0.059(2) -0.008(2) 0.0212(18) -0.018(2)
C9 0.045(2) 0.080(2) 0.0535(18) -0.0008(17) 0.0155(16) -0.0060(16)
C10 0.109(4) 0.072(2) 0.125(4) 0.018(3) 0.069(4) 0.017(2)
C11 0.095(4) 0.150(4) 0.079(3) -0.048(3) 0.051(3) -0.017(3)
C12 0.072(3) 0.088(3) 0.100(3) 0.019(2) 0.039(3) 0.013(2)
C13 0.0455(18) 0.0629(18) 0.0407(15) -0.0017(15) 0.0166(15) 0.0011(13)
C14 0.0480(19) 0.0609(17) 0.0453(16) 0.0006(15) 0.0169(15) 0.0019(13)
C15 0.053(2) 0.071(2) 0.0587(19) 0.0033(17) 0.0261(18) 0.0027(16)
C16 0.061(2) 0.071(2) 0.065(2) -0.0053(18) 0.032(2) 0.0055(17)
C17 0.068(2) 0.0560(18) 0.070(2) -0.0005(17) 0.030(2) 0.0040(16)
C18 0.055(2) 0.0633(19) 0.0537(18) 0.0025(16) 0.0209(17) -0.0029(15)
C19 0.066(3) 0.0604(19) 0.072(2) 0.0073(18) 0.026(2) 0.0064(17)
C20 0.095(4) 0.079(3) 0.122(4) -0.020(3) 0.064(3) 0.004(3)
C21 0.065(3) 0.079(2) 0.090(3) 0.012(2) 0.033(2) -0.005(2)

loop_
_atom_type_symbol
_atom_type_scat_dispersion_real
_atom_type_scat_dispersion_imag
_atom_type_scat_Cromer_Mann_a1
_atom_type_scat_Cromer_Mann_a2
_atom_type_scat_Cromer_Mann_a3
_atom_type_scat_Cromer_Mann_a4
_atom_type_scat_Cromer_Mann_b1
_atom_type_scat_Cromer_Mann_b2
_atom_type_scat_Cromer_Mann_b3
_atom_type_scat_Cromer_Mann_b4
_atom_type_scat_Cromer_Mann_c
_atom_type_scat_source
_atom_type_scat_dispersion_source
C 0.01920 0.00962 2.31000 1.02000 1.58860 0.86500 20.84390 10.20750 0.56870 51.65120 0.215599998832 'International Tables Volume C Table 6.1.1.4 (pp. 500-502)' 'Henke, Gullikson and Davis, At. Data and Nucl. Data Tables, 1993, 54, 2'
Cl 0.36843 0.69943 11.46040 7.19640 6.25560 1.64550 0.01040 1.16620 18.51940 47.77840 -9.55739974976 'International Tables Volume C Table 6.1.1.4 (pp. 500-502)' 'Henke, Gullikson and Davis, At. Data and Nucl. Data Tables, 1993, 54, 2'
H 0.00000 0.00000 0.49300 0.32291 0.14019 0.04081 10.51090 26.12570 3.14236 57.79970 0.0030380000826 'International Tables Volume C Table 6.1.1.4 (pp. 500-502)' 'Henke, Gullikson and Davis, At. Data and Nucl. Data Tables, 1993, 54, 2'
N 0.03256 0.01839 12.21260 3.13220 2.01250 1.16630 0.00570 9.89330 28.99750 0.58260 -11.5290002823 'International Tables Volume C Table 6.1.1.4 (pp. 500-502)' 'Henke, Gullikson and Davis, At. Data and Nucl. Data Tables, 1993, 54, 2'
S 0.33537 0.55136 6.90530 5.20340 1.43790 1.58630 1.46790 22.21510 0.25360 56.17200 0.866900026798 'International Tables Volume C Table 6.1.1.4 (pp. 500-502)' 'Henke, Gullikson and Davis, At. Data and Nucl. Data Tables, 1993, 54, 2'
Cu -1.96878 0.60861 13.33800 7.16760 5.61580 1.67350 3.58280 0.24700 11.39660 64.81260 1.19099998474 'International Tables Volume C Table 6.1.1.4 (pp. 500-502)' 'Henke, Gullikson and Davis, At. Data and Nucl. Data Tables, 1993, 54, 2'

loop_
_geom_angle_atom_site_label_1
_geom_angle_atom_site_label_2
_geom_angle_atom_site_label_3
_geom_angle
S1 Cu1 Cl1 165.94(6)
C1 S1 Cu1 109.13(11)
C2 N1 C1 109.2(3)
C13 N1 C1 127.2(3)
C13 N1 C2 123.1(3)
C3 N2 C1 109.5(3)
C4 N2 C1 126.2(3)
C4 N2 C3 124.2(3)
N1 C1 S1 129.6(3)
N2 C1 S1 123.7(2)
N2 C1 N1 106.7(3)
H2 C2 N1 126.09(18)
C3 C2 N1 107.8(3)
C3 C2 H2 126.1(2)
C2 C3 N2 106.8(3)
H3 C3 N2 126.60(18)
H3 C3 C2 126.6(2)
C5 C4 N2 118.8(3)
C9 C4 N2 118.3(3)
C9 C4 C5 122.9(3)
C6 C5 C4 116.8(3)
C10 C5 C4 121.2(3)
C10 C5 C6 122.0(4)
H6 C6 C5 118.8(2)
C7 C6 C5 122.4(4)
C7 C6 H6 118.8(2)
C8 C7 C6 119.0(3)
C11 C7 C6 121.8(4)
C11 C7 C8 119.2(4)
H8 C8 C7 119.5(2)
C9 C8 C7 121.0(4)
C9 C8 H8 119.5(2)
C8 C9 C4 117.9(4)
C12 C9 C4 121.1(3)
C12 C9 C8 120.9(4)
H10a C10 C5 111.2
H10b C10 C5 110.3
H10b C10 H10a 109.5
H10c C10 C5 106.9
H10c C10 H10a 109.5
H10c C10 H10b 109.5
H11a C11 C7 113.6
H11b C11 C7 105.6
H11b C11 H11a 109.5
H11c C11 C7 109.1
H11c C11 H11a 109.5
H11c C11 H11b 109.5
H12a C12 C9 109.5
H12b C12 C9 109.5
H12b C12 H12a 109.5
H12c C12 C9 109.5
H12c C12 H12a 109.5
H12c C12 H12b 109.5
C14 C13 N1 119.6(3)
C18 C13 N1 117.6(3)
C18 C13 C14 122.5(3)
C15 C14 C13 117.5(3)
C19 C14 C13 121.6(3)
C19 C14 C15 120.9(3)
H15 C15 C14 118.8(2)
C16 C15 C14 122.4(3)
C16 C15 H15 118.8(2)
C17 C16 C15 118.1(3)
C20 C16 C15 121.4(3)
C20 C16 C17 120.5(3)
H17 C17 C16 118.9(2)
C18 C17 C16 122.2(3)
C18 C17 H17 118.9(2)
C17 C18 C13 117.2(3)
C21 C18 C13 121.0(3)
C21 C18 C17 121.8(3)
H19a C19 C14 109.5
H19b C19 C14 109.5
H19b C19 H19a 109.5
H19c C19 C14 109.5
H19c C19 H19a 109.5
H19c C19 H19b 109.5
H20a C20 C16 108.2
H20b C20 C16 111.6
H20b C20 H20a 109.5
H20c C20 C16 108.5
H20c C20 H20a 109.5
H20c C20 H20b 109.5
H21a C21 C18 109.5
H21b C21 C18 109.5
H21b C21 H21a 109.5
H21c C21 C18 109.5
H21c C21 H21a 109.5
H21c C21 H21b 109.5

loop_
_geom_bond_atom_site_label_1
_geom_bond_atom_site_label_2
_geom_bond_distance
Cu1 Cl1 2.0985(13)
Cu1 S1 2.1296(11)
S1 C1 1.699(3)
N1 C1 1.349(4)
N1 C2 1.391(4)
N1 C13 1.433(4)
N2 C1 1.352(4)
N2 C3 1.396(4)
N2 C4 1.441(4)
C2 H2 0.9300
C2 C3 1.337(5)
C3 H3 0.9300
C4 C5 1.390(5)
C4 C9 1.375(5)
C5 C6 1.391(5)
C5 C10 1.498(5)
C6 H6 0.9300
C6 C7 1.366(6)
C7 C8 1.384(6)
C7 C11 1.517(5)
C8 H8 0.9300
C8 C9 1.393(5)
C9 C12 1.504(6)
C10 H10a 0.9600
C10 H10b 0.9600
C10 H10c 0.9601
C11 H11a 0.9599
C11 H11b 0.9600
C11 H11c 0.9600
C12 H12a 0.9600
C12 H12b 0.9600
C12 H12c 0.9600
C13 C14 1.387(4)
C13 C18 1.404(5)
C14 C15 1.382(5)
C14 C19 1.506(5)
C15 H15 0.9300
C15 C16 1.382(5)
C16 C17 1.395(5)
C16 C20 1.495(5)
C17 H17 0.9300
C17 C18 1.379(5)
C18 C21 1.505(5)
C19 H19a 0.9600
C19 H19b 0.9600
C19 H19c 0.9600
C20 H20a 0.9600
C20 H20b 0.9600
C20 H20c 0.9599
C21 H21a 0.9600
C21 H21b 0.9600
C21 H21c 0.9600
